data_7027619
loop_
_publ_author_name
'Bhattacharyya, Pravat'
'Loza, Maria L.'
'Parr, Jonathan'
'Slawin, Alexandra M. Z.'

_publ_section_title
;
 Complexes of ruthenium with tridentate [P,N,O] ligands
;
_journal_issue 17
_journal_name_full 'Journal of the Chemical Society, Dalton Transactions'
_journal_page_first 2917
_journal_paper_doi 10.1039/a904905c
_journal_year 1999
_chemical_compound_source -
_chemical_formula_analytical 'C29 H31 Cl N O3 P Ru S2'
_chemical_formula_moiety 'C29 H31 Cl N O3 P Ru S2'
_chemical_formula_structural 'C29 H31 Cl N O3 P Ru S2'
_chemical_formula_sum 'C29 H31 Cl N O3 P Ru S2'
_chemical_formula_weight 673.16
_chemical_melting_point ?
_space_group_IT_number 2
_symmetry_cell_setting triclinic
_symmetry_space_group_name_Hall '-P 1'
_symmetry_space_group_name_H-M 'P -1'
_atom_sites_solution_hydrogens geom
_atom_sites_solution_primary direct
_atom_sites_solution_secondary difmap
_audit_creation_method SHELXL
_cell_angle_alpha 76.4610(10)
_cell_angle_beta 82.0010(10)
_cell_angle_gamma 80.0140(10)
_cell_formula_units_Z 2
_cell_length_a 9.5381(2)
_cell_length_b 12.0819(2)
_cell_length_c 13.0204(2)
_cell_measurement_reflns_used 37
_cell_measurement_temperature 293(2)
_cell_measurement_theta_max 166
_cell_measurement_theta_min 12
_cell_volume 1429.02(4)
_computing_cell_refinement SMART/SAINT
_computing_data_collection SMART
_computing_data_reduction SAINT
_computing_molecular_graphics SHELXTL
_computing_publication_material SHELXTL
_computing_structure_refinement SHELXTL
_computing_structure_solution SHELXTL
_diffrn_ambient_temperature 293(2)
_diffrn_measurement_device SMART
_diffrn_measurement_method CCD
_diffrn_radiation_monochromator graphite
_diffrn_radiation_source 'fine-focus sealed tube'
_diffrn_radiation_type MoK\a
_diffrn_radiation_wavelength 0.71073
_diffrn_reflns_av_R_equivalents 0.0292
_diffrn_reflns_av_sigmaI/netI 0.0371
_diffrn_reflns_limit_h_max 12
_diffrn_reflns_limit_h_min -12
_diffrn_reflns_limit_k_max 12
_diffrn_reflns_limit_k_min -15
_diffrn_reflns_limit_l_max 17
_diffrn_reflns_limit_l_min -16
_diffrn_reflns_number 8802
_diffrn_reflns_theta_max 28.73
_diffrn_reflns_theta_min 1.62
_diffrn_standards_decay_% -
_diffrn_standards_interval_count -
_diffrn_standards_interval_time -
_diffrn_standards_number -
_exptl_absorpt_coefficient_mu 0.876
_exptl_absorpt_correction_T_max 0.40765
_exptl_absorpt_correction_T_min 0.26666
_exptl_absorpt_correction_type empirical
_exptl_crystal_colour red
_exptl_crystal_density_diffrn 1.564
_exptl_crystal_density_meas ?
_exptl_crystal_density_method -
_exptl_crystal_description prism
_exptl_crystal_F_000 688
_exptl_crystal_size_max .1
_exptl_crystal_size_mid .2
_exptl_crystal_size_min .4
_refine_diff_density_max 0.575
_refine_diff_density_min -0.645
_refine_diff_density_rms 0.083
_refine_ls_extinction_coef 0.0000(4)
_refine_ls_extinction_expression Fc^*^=kFc[1+0.001xFc^2^\l^3^/sin(2\q)]^-1/4^
_refine_ls_extinction_method SHELXL
_refine_ls_goodness_of_fit_all 1.063
_refine_ls_goodness_of_fit_obs 1.057
_refine_ls_hydrogen_treatment riding
_refine_ls_matrix_type full
_refine_ls_number_parameters 344
_refine_ls_number_reflns 6386
_refine_ls_number_restraints 0
_refine_ls_restrained_S_all 1.063
_refine_ls_restrained_S_obs 1.057
_refine_ls_R_factor_all 0.0409
_refine_ls_R_factor_obs 0.0308
_refine_ls_shift/esd_max -0.836
_refine_ls_shift/esd_mean 0.003
_refine_ls_structure_factor_coef Fsqd
_refine_ls_weighting_details 'w=1/[\s^2^(Fo^2^)+(0.0359P)^2^+0.8643P] where P=(Fo^2^+2Fc^2^)/3'
_refine_ls_weighting_scheme calc
_refine_ls_wR_factor_all 0.0837
_refine_ls_wR_factor_obs 0.0765
_reflns_number_observed 5452
_reflns_number_total 6386
_reflns_observed_criterion >2sigma(I)
_cod_data_source_file 904905csup1.cif
_cod_data_source_block 3
_cod_depositor_comments
;
The following automatic conversions were performed:

'_chemical_melting_point' value '-' was changed to '?' - the value is
undefined or not given.

'_symmetry_cell_setting' value 'Triclinic'
changed to 'triclinic' according to
/home/saulius/struct/CIF-dictionaries/cif_core.dic dictionary named
'cif_core.dic' version 2.4.2 from 2011-04-26.

Automatic conversion script
Id: cif_fix_values 1891 2012-01-12 08:04:46Z andrius 

The following automatic conversions were performed:

'_exptl_crystal_density_meas' value '-' was changed to '?' - the
value is perceived as not measured.

Automatic conversion script
Id: cif_fix_values 3008 2015-01-20 13:52:24Z robertas 

The following automatic conversions were performed:

'_refine_ls_weighting_scheme' value 'calc
w=1/[\s^2^(Fo^2^)+(0.0359P)^2^+0.8643P] where P=(Fo^2^+2Fc^2^)/3' was
changed to 'calc'. New tag '_refine_ls_weighting_details' was
created. The value of the new tag was set to
'w=1/[\s^2^(Fo^2^)+(0.0359P)^2^+0.8643P] where P=(Fo^2^+2Fc^2^)/3'.

Automatic conversion script
Id: cif_fix_values 3143 2015-03-26 13:38:13Z robertas 
;
_cod_original_sg_symbol_H-M P-1
_cod_database_code 7027619

loop_
_symmetry_equiv_pos_as_xyz
'x, y, z'
'-x, -y, -z'

loop_
_atom_site_aniso_label
_atom_site_aniso_U_11
_atom_site_aniso_U_22
_atom_site_aniso_U_33
_atom_site_aniso_U_23
_atom_site_aniso_U_13
_atom_site_aniso_U_12
Ru1 0.02736(11) 0.03292(12) 0.02776(11) -0.00788(8) -0.00400(7) -0.00425(7)
Cl1 0.0376(3) 0.0481(4) 0.0357(3) -0.0068(3) -0.0121(3) -0.0028(3)
N1 0.0310(11) 0.0379(12) 0.0295(10) -0.0083(9) -0.0036(8) -0.0010(9)
C1 0.0353(14) 0.046(2) 0.0344(13) -0.0090(12) -0.0013(11) 0.0019(11)
C2 0.043(2) 0.0423(15) 0.0382(14) -0.0149(12) -0.0093(12) 0.0057(12)
C3 0.046(2) 0.0381(15) 0.043(2) -0.0141(12) -0.0138(12) 0.0034(12)
O3 0.0544(12) 0.0423(11) 0.0423(11) -0.0141(9) -0.0042(9) -0.0122(9)
C4 0.068(2) 0.057(2) 0.063(2) -0.027(2) -0.013(2) -0.010(2)
C5 0.071(2) 0.065(2) 0.075(2) -0.042(2) -0.024(2) 0.004(2)
C6 0.071(2) 0.076(2) 0.057(2) -0.041(2) -0.019(2) 0.015(2)
C7 0.056(2) 0.067(2) 0.044(2) -0.025(2) -0.0089(14) 0.009(2)
C8 0.0290(12) 0.0411(14) 0.0289(12) -0.0021(10) -0.0054(10) -0.0035(10)
P1 0.0279(3) 0.0368(3) 0.0295(3) -0.0097(3) -0.0025(2) -0.0066(3)
C9 0.0315(13) 0.0435(15) 0.0309(12) -0.0076(11) -0.0029(10) -0.0085(11)
C10 0.046(2) 0.048(2) 0.042(2) -0.0086(13) -0.0054(12) -0.0161(13)
C11 0.040(2) 0.053(2) 0.046(2) 0.0020(14) -0.0088(12) -0.0201(13)
C12 0.0322(14) 0.068(2) 0.041(2) 0.0029(14) -0.0024(12) -0.0134(14)
C13 0.0320(14) 0.059(2) 0.0407(15) -0.0103(13) 0.0000(11) -0.0028(13)
C14 0.0392(14) 0.0383(14) 0.0372(14) -0.0115(11) 0.0022(11) -0.0081(11)
C15 0.058(2) 0.042(2) 0.0360(14) -0.0108(12) -0.0040(13) -0.0005(13)
C16 0.073(2) 0.050(2) 0.048(2) -0.0047(15) -0.010(2) 0.004(2)
C17 0.083(3) 0.040(2) 0.065(2) -0.012(2) -0.001(2) 0.002(2)
C18 0.076(2) 0.044(2) 0.068(2) -0.026(2) -0.006(2) -0.007(2)
C19 0.056(2) 0.046(2) 0.055(2) -0.0208(14) -0.0105(15) -0.0088(14)
C20 0.0411(14) 0.0428(15) 0.0328(13) -0.0107(11) -0.0047(11) -0.0125(12)
C21 0.047(2) 0.056(2) 0.044(2) -0.0041(14) -0.0125(13) -0.0170(14)
C22 0.075(2) 0.067(2) 0.061(2) 0.001(2) -0.038(2) -0.028(2)
C23 0.122(4) 0.066(2) 0.042(2) -0.006(2) -0.033(2) -0.035(2)
C24 0.105(3) 0.076(3) 0.036(2) -0.018(2) 0.002(2) -0.028(2)
C25 0.058(2) 0.066(2) 0.039(2) -0.0164(15) 0.0017(14) -0.013(2)
S1 0.0384(4) 0.0368(3) 0.0395(4) -0.0043(3) -0.0091(3) -0.0016(3)
O1 0.0377(11) 0.0690(15) 0.0591(14) 0.0009(11) -0.0137(10) -0.0026(10)
C26 0.103(3) 0.037(2) 0.100(3) -0.012(2) -0.045(3) 0.001(2)
C27 0.064(2) 0.075(2) 0.037(2) 0.008(2) -0.0084(15) 0.006(2)
S2 0.0326(3) 0.0488(4) 0.0345(3) -0.0104(3) -0.0018(3) -0.0110(3)
O2 0.0532(13) 0.093(2) 0.0377(11) -0.0020(11) 0.0031(10) -0.0140(13)
C28 0.054(2) 0.089(3) 0.071(2) -0.031(2) -0.004(2) -0.036(2)
C29 0.035(2) 0.064(2) 0.074(2) -0.019(2) 0.0022(15) -0.0001(14)

loop_
_atom_site_label
_atom_site_type_symbol
_atom_site_fract_x
_atom_site_fract_y
_atom_site_fract_z
_atom_site_U_iso_or_equiv
_atom_site_thermal_displace_type
_atom_site_occupancy
_atom_site_calc_flag
_atom_site_refinement_flags
Ru1 Ru 0.20447(2) 0.24155(2) 0.233921(15) 0.02903(7) Uani 1 d .
Cl1 Cl 0.07539(7) 0.35366(6) 0.08704(5) 0.0405(2) Uani 1 d .
N1 N 0.3893(2) 0.2617(2) 0.1259(2) 0.0331(5) Uani 1 d .
C1 C 0.4140(3) 0.2152(2) 0.0430(2) 0.0395(6) Uani 1 d .
H1A H 0.4908(3) 0.2376(2) -0.0052(2) 0.047 Uiso 1 calc R
C2 C 0.3393(3) 0.1348(2) 0.0157(2) 0.0411(6) Uani 1 d .
C3 C 0.2267(3) 0.0827(2) 0.0811(2) 0.0416(6) Uani 1 d .
O3 O 0.1717(2) 0.1028(2) 0.1741(2) 0.0450(5) Uani 1 d .
C4 C 0.1722(4) 0.0001(3) 0.0426(3) 0.0592(9) Uani 1 d .
H4A H 0.0998(4) -0.0373(3) 0.0843(3) 0.071 Uiso 1 calc R
C5 C 0.2220(4) -0.0268(3) -0.0538(3) 0.0658(10) Uani 1 d .
H5A H 0.1833(4) -0.0821(3) -0.0754(3) 0.079 Uiso 1 calc R
C6 C 0.3286(4) 0.0266(3) -0.1195(3) 0.0658(10) Uani 1 d .
H6A H 0.3595(4) 0.0098(3) -0.1858(3) 0.079 Uiso 1 calc R
C7 C 0.3877(4) 0.1047(3) -0.0845(3) 0.0551(8) Uani 1 d .
H7A H 0.4615(4) 0.1394(3) -0.1272(3) 0.066 Uiso 1 calc R
C8 C 0.4781(3) 0.3448(2) 0.1312(2) 0.0339(5) Uani 1 d .
P1 P 0.26101(7) 0.39824(6) 0.28283(5) 0.03077(14) Uani 1 d .
C9 C 0.4234(3) 0.4239(2) 0.1950(2) 0.0350(5) Uani 1 d .
C10 C 0.4986(3) 0.5146(3) 0.1944(2) 0.0441(6) Uani 1 d .
H10A H 0.4600(3) 0.5689(3) 0.2347(2) 0.053 Uiso 1 calc R
C11 C 0.6288(3) 0.5238(3) 0.1348(2) 0.0463(7) Uani 1 d .
H11A H 0.6779(3) 0.5840(3) 0.1344(2) 0.056 Uiso 1 calc R
C12 C 0.6858(3) 0.4418(3) 0.0754(2) 0.0491(7) Uani 1 d .
H12A H 0.7747(3) 0.4468(3) 0.0362(2) 0.059 Uiso 1 calc R
C13 C 0.6133(3) 0.3535(3) 0.0734(2) 0.0447(7) Uani 1 d .
H13A H 0.6538(3) 0.2992(3) 0.0335(2) 0.054 Uiso 1 calc R
C14 C 0.1584(3) 0.5453(2) 0.2679(2) 0.0380(6) Uani 1 d .
C15 C 0.0803(3) 0.5917(3) 0.1808(2) 0.0459(7) Uani 1 d .
H15A H 0.0747(3) 0.5464(3) 0.1332(2) 0.055 Uiso 1 calc R
C16 C 0.0105(4) 0.7051(3) 0.1637(3) 0.0593(9) Uani 1 d .
H16A H -0.0402(4) 0.7353(3) 0.1049(3) 0.071 Uiso 1 calc R
C17 C 0.0175(4) 0.7721(3) 0.2354(3) 0.0648(10) Uani 1 d .
H17A H -0.0306(4) 0.8471(3) 0.2252(3) 0.078 Uiso 1 calc R
C18 C 0.0948(4) 0.7290(3) 0.3215(3) 0.0606(9) Uani 1 d .
H18A H 0.1005(4) 0.7751(3) 0.3683(3) 0.073 Uiso 1 calc R
C19 C 0.1649(3) 0.6153(3) 0.3383(3) 0.0499(7) Uani 1 d .
H19A H 0.2163(3) 0.5861(3) 0.3969(3) 0.060 Uiso 1 calc R
C20 C 0.3203(3) 0.3753(2) 0.4155(2) 0.0376(6) Uani 1 d .
C21 C 0.4642(3) 0.3492(3) 0.4322(2) 0.0482(7) Uani 1 d .
H21A H 0.5332(3) 0.3475(3) 0.3744(2) 0.058 Uiso 1 calc R
C22 C 0.5066(4) 0.3256(3) 0.5336(3) 0.0649(10) Uani 1 d .
H22A H 0.6033(4) 0.3083(3) 0.5435(3) 0.078 Uiso 1 calc R
C23 C 0.4054(5) 0.3278(3) 0.6195(3) 0.0725(12) Uani 1 d .
H23A H 0.4338(5) 0.3116(3) 0.6876(3) 0.087 Uiso 1 calc R
C24 C 0.2629(5) 0.3536(3) 0.6053(3) 0.0702(11) Uani 1 d .
H24A H 0.1951(5) 0.3555(3) 0.6638(3) 0.084 Uiso 1 calc R
C25 C 0.2187(4) 0.3772(3) 0.5033(2) 0.0536(8) Uani 1 d .
H25A H 0.1217(4) 0.3941(3) 0.4942(2) 0.064 Uiso 1 calc R
S1 S 0.34291(7) 0.11071(6) 0.35093(6) 0.0389(2) Uani 1 d .
O1 O 0.4968(2) 0.1219(2) 0.3370(2) 0.0575(6) Uani 1 d .
C26 C 0.3330(5) -0.0321(3) 0.3397(4) 0.0786(13) Uani 1 d .
H26A H 0.3587(5) -0.0387(3) 0.2672(4) 0.118 Uiso 1 calc R
H26B H 0.2372(5) -0.0487(3) 0.3619(4) 0.118 Uiso 1 calc R
H26C H 0.3978(5) -0.0858(3) 0.3841(4) 0.118 Uiso 1 calc R
C27 C 0.2900(4) 0.0903(3) 0.4909(2) 0.0638(10) Uani 1 d .
H27A H 0.2888(4) 0.1608(3) 0.5132(2) 0.096 Uiso 1 calc R
H27B H 0.3567(4) 0.0310(3) 0.5284(2) 0.096 Uiso 1 calc R
H27C H 0.1961(4) 0.0682(3) 0.5061(2) 0.096 Uiso 1 calc R
S2 S -0.01179(7) 0.22676(6) 0.33466(5) 0.0380(2) Uani 1 d .
O2 O -0.0212(3) 0.1697(2) 0.4483(2) 0.0637(7) Uani 1 d .
C28 C -0.1225(4) 0.1613(4) 0.2731(3) 0.0662(10) Uani 1 d .
H28A H -0.0780(4) 0.0844(4) 0.2700(3) 0.099 Uiso 1 calc R
H28B H -0.1345(4) 0.2055(4) 0.2025(3) 0.099 Uiso 1 calc R
H28C H -0.2143(4) 0.1590(4) 0.3139(3) 0.099 Uiso 1 calc R
C29 C -0.1204(3) 0.3636(3) 0.3288(3) 0.0586(9) Uani 1 d .
H29A H -0.0749(3) 0.4110(3) 0.3597(3) 0.088 Uiso 1 calc R
H29B H -0.2123(3) 0.3535(3) 0.3674(3) 0.088 Uiso 1 calc R
H29C H -0.1325(3) 0.4001(3) 0.2560(3) 0.088 Uiso 1 calc R

loop_
_atom_type_symbol
_atom_type_description
_atom_type_scat_dispersion_real
_atom_type_scat_dispersion_imag
_atom_type_scat_source
C C 0.0033 0.0016 'International Tables Vol C Tables 4.2.6.8 and 6.1.1.4'
H H 0.0000 0.0000 'International Tables Vol C Tables 4.2.6.8 and 6.1.1.4'
N N 0.0061 0.0033 'International Tables Vol C Tables 4.2.6.8 and 6.1.1.4'
O O 0.0106 0.0060 'International Tables Vol C Tables 4.2.6.8 and 6.1.1.4'
P P 0.1023 0.0942 'International Tables Vol C Tables 4.2.6.8 and 6.1.1.4'
S S 0.1246 0.1234 'International Tables Vol C Tables 4.2.6.8 and 6.1.1.4'
Cl Cl 0.1484 0.1585 'International Tables Vol C Tables 4.2.6.8 and 6.1.1.4'
Ru Ru -1.2594 0.8363 'International Tables Vol C Tables 4.2.6.8 and 6.1.1.4'

loop_
_geom_angle_atom_site_label_1
_geom_angle_atom_site_label_2
_geom_angle_atom_site_label_3
_geom_angle
O3 Ru1 N1 90.16(8)
O3 Ru1 S1 87.22(6)
N1 Ru1 S1 88.87(6)
O3 Ru1 S2 87.41(6)
N1 Ru1 S2 173.31(6)
S1 Ru1 S2 97.23(3)
O3 Ru1 P1 173.18(6)
N1 Ru1 P1 83.12(6)
S1 Ru1 P1 93.84(2)
S2 Ru1 P1 99.14(2)
O3 Ru1 Cl1 83.11(6)
N1 Ru1 Cl1 85.20(6)
S1 Ru1 Cl1 168.62(3)
S2 Ru1 Cl1 88.32(2)
P1 Ru1 Cl1 95.07(2)
C1 N1 C8 117.5(2)
C1 N1 Ru1 121.7(2)
C8 N1 Ru1 119.8(2)
N1 C1 C2 129.1(3)
C3 C2 C7 119.4(3)
C3 C2 C1 124.9(2)
C7 C2 C1 115.7(3)
O3 C3 C4 118.0(3)
O3 C3 C2 125.7(3)
C4 C3 C2 116.3(3)
C3 O3 Ru1 124.7(2)
C5 C4 C3 122.5(4)
C4 C5 C6 121.4(3)
C7 C6 C5 118.4(3)
C6 C7 C2 122.0(3)
C9 C8 C13 118.5(3)
C9 C8 N1 117.5(2)
C13 C8 N1 124.1(2)
C9 P1 C20 102.92(12)
C9 P1 C14 101.88(12)
C20 P1 C14 101.51(13)
C9 P1 Ru1 101.31(9)
C20 P1 Ru1 117.37(9)
C14 P1 Ru1 128.13(9)
C8 C9 C10 119.9(2)
C8 C9 P1 117.3(2)
C10 C9 P1 122.6(2)
C11 C10 C9 120.7(3)
C10 C11 C12 119.2(3)
C13 C12 C11 121.2(3)
C12 C13 C8 120.4(3)
C15 C14 C19 118.2(3)
C15 C14 P1 120.1(2)
C19 C14 P1 121.5(2)
C14 C15 C16 121.2(3)
C17 C16 C15 119.3(3)
C18 C17 C16 120.7(3)
C17 C18 C19 119.8(3)
C14 C19 C18 120.7(3)
C21 C20 C25 118.5(3)
C21 C20 P1 121.9(2)
C25 C20 P1 119.5(2)
C22 C21 C20 121.1(3)
C23 C22 C21 119.8(4)
C24 C23 C22 120.3(3)
C23 C24 C25 120.5(4)
C20 C25 C24 119.8(3)
O1 S1 C26 106.4(2)
O1 S1 C27 105.9(2)
C26 S1 C27 96.8(2)
O1 S1 Ru1 115.61(9)
C26 S1 Ru1 110.02(13)
C27 S1 Ru1 119.82(12)
O2 S2 C29 105.2(2)
O2 S2 C28 106.7(2)
C29 S2 C28 98.7(2)
O2 S2 Ru1 121.73(10)
C29 S2 Ru1 111.87(11)
C28 S2 Ru1 110.09(13)

loop_
_geom_bond_atom_site_label_1
_geom_bond_atom_site_label_2
_geom_bond_distance
Ru1 O3 2.092(2)
Ru1 N1 2.108(2)
Ru1 S1 2.2960(7)
Ru1 S2 2.2961(7)
Ru1 P1 2.3009(7)
Ru1 Cl1 2.4232(7)
N1 C1 1.305(3)
N1 C8 1.439(3)
C1 C2 1.432(4)
C2 C3 1.415(4)
C2 C7 1.429(4)
C3 O3 1.310(3)
C3 C4 1.416(4)
C4 C5 1.370(5)
C5 C6 1.381(6)
C6 C7 1.369(5)
C8 C9 1.398(4)
C8 C13 1.408(4)
P1 C9 1.819(3)
P1 C20 1.837(3)
P1 C14 1.855(3)
C9 C10 1.409(4)
C10 C11 1.376(4)
C11 C12 1.390(5)
C12 C13 1.376(4)
C14 C15 1.396(4)
C14 C19 1.399(4)
C15 C16 1.398(4)
C16 C17 1.386(5)
C17 C18 1.377(5)
C18 C19 1.401(5)
C20 C21 1.389(4)
C20 C25 1.394(4)
C21 C22 1.386(4)
C22 C23 1.374(6)
C23 C24 1.369(6)
C24 C25 1.399(5)
S1 O1 1.479(2)
S1 C26 1.785(4)
S1 C27 1.793(3)
S2 O2 1.477(2)
S2 C29 1.784(3)
S2 C28 1.789(3)
